data_7045922
loop_
_publ_author_name
'Naskar, Sourenjit'
'Jana, Barun'
'Ghosh, Pradyut'

_publ_section_title
;
 Anion-dependent thermo-responsive supramolecular superstructures of
 Cu(ii) macrocycles.
;
_journal_issue 16
_journal_name_full 'Dalton transactions (Cambridge, England : 2003)'
_journal_page_first 5734
_journal_page_last 5742
_journal_paper_doi 10.1039/c8dt00683k
_journal_volume 47
_journal_year 2018
_chemical_formula_sum 'C28 H31 Cu N12 O7 S'
_chemical_formula_weight 743.25
_space_group_IT_number 14
_space_group_name_Hall '-P 2ybc'
_space_group_name_H-M_alt 'P 1 21/c 1'
_symmetry_cell_setting Monoclinic'
_symmetry_space_group_name_Hall '-P 2ybc'
_symmetry_space_group_name_H-M 'P 1 21/c 1'
_atom_sites_solution_hydrogens geom
_atom_sites_solution_primary direct
_atom_sites_solution_secondary difmap
_audit_creation_method SHELXL-97
_audit_update_record
;
2017-11-26 deposited with the CCDC.
2018-03-23 downloaded from the CCDC.
;
_cell_angle_alpha 90.00
_cell_angle_beta 106.080(5)
_cell_angle_gamma 90.00
_cell_formula_units_Z 4
_cell_length_a 14.042(6)
_cell_length_b 25.506(12)
_cell_length_c 10.718(5)
_cell_measurement_reflns_used 4504
_cell_measurement_temperature 150(2)
_cell_measurement_theta_max 22.48
_cell_measurement_theta_min 2.20
_cell_volume 3689(3)
_computing_cell_refinement 'Bruker SAINT'
_computing_data_collection 'Bruker APEX2'
_computing_data_reduction 'Bruker SAINT'
_computing_molecular_graphics 'mercury v3.6'
_computing_publication_material 'ORTEP 3v2'
_computing_structure_refinement 'SHELXL-2013 (Sheldrick, 2013)'
_computing_structure_solution 'SHELXS-97 (Sheldrick, 2008)'
_diffrn_ambient_temperature 150(2)
_diffrn_measured_fraction_theta_full 0.990
_diffrn_measured_fraction_theta_max 0.990
_diffrn_measurement_device_type 'Bruker APEX-II CCD'
_diffrn_measurement_method '\f and \w scans'
_diffrn_radiation_monochromator graphite
_diffrn_radiation_source 'fine-focus sealed tube'
_diffrn_radiation_type MoK\a
_diffrn_radiation_wavelength 0.71073
_diffrn_reflns_av_R_equivalents 0.0904
_diffrn_reflns_av_sigmaI/netI 0.0913
_diffrn_reflns_limit_h_max 16
_diffrn_reflns_limit_h_min -16
_diffrn_reflns_limit_k_max 30
_diffrn_reflns_limit_k_min -30
_diffrn_reflns_limit_l_max 12
_diffrn_reflns_limit_l_min -12
_diffrn_reflns_number 29000
_diffrn_reflns_theta_full 25.32
_diffrn_reflns_theta_max 25.32
_diffrn_reflns_theta_min 1.51
_exptl_absorpt_coefficient_mu 0.707
_exptl_absorpt_correction_T_max 0.809
_exptl_absorpt_correction_T_min 0.775
_exptl_absorpt_correction_type multi-scan
_exptl_absorpt_process_details SADABS
_exptl_crystal_colour 'deep blue'
_exptl_crystal_density_diffrn 1.338
_exptl_crystal_density_method 'not measured'
_exptl_crystal_description block
_exptl_crystal_F_000 1536
_exptl_crystal_size_max 0.4
_exptl_crystal_size_mid 0.3
_exptl_crystal_size_min 0.3
_platon_squeeze_details
; 
 Refinement of F^2^ against ALL reflections.  The weighted R-factor wR and 
 goodness of fit S are based on F^2^, conventional R-factors R are based 
 on F, with F set to zero for negative F^2^. The threshold expression of 
 F^2^ > 2sigma(F^2^) is used only for calculating R-factors(gt) etc. and is 
 not relevant to the choice of reflections for refinement.  R-factors based 
 on F^2^ are statistically about twice as large as those based on F, and R- 
 factors based on ALL data will be even larger. 
;
_refine_diff_density_max 0.921
_refine_diff_density_min -1.007
_refine_diff_density_rms 0.102
_refine_ls_extinction_method none
_refine_ls_goodness_of_fit_ref 1.078
_refine_ls_hydrogen_treatment mixed
_refine_ls_matrix_type full
_refine_ls_number_parameters 444
_refine_ls_number_reflns 6663
_refine_ls_number_restraints 0
_refine_ls_restrained_S_all 1.078
_refine_ls_R_factor_all 0.1346
_refine_ls_R_factor_gt 0.0894
_refine_ls_shift/su_max 0.088
_refine_ls_shift/su_mean 0.001
_refine_ls_structure_factor_coef Fsqd
_refine_ls_weighting_details 'calc w=1/[\s^2^(Fo^2^)+(0.0586P)^2^+21.7812P] where P=(Fo^2^+2Fc^2^)/3'
_refine_ls_weighting_scheme calc
_refine_ls_wR_factor_gt 0.1966
_refine_ls_wR_factor_ref 0.2126
_reflns_number_gt 4329
_reflns_number_total 6663
_reflns_threshold_expression >2sigma(I)
_cod_data_source_file c8dt00683k2.cif
_cod_data_source_block 5
_cod_depositor_comments 'Adding full bibliography for 7045918--7045923.cif.'
_cod_original_cell_volume 3688(3)
_cod_original_sg_symbol_H-M P2(1)/c
_cod_database_code 7045922

loop_
_symmetry_equiv_pos_as_xyz
'x, y, z'
'-x, y+1/2, -z+1/2'
'-x, -y, -z'
'x, -y-1/2, z-1/2'

loop_
_atom_site_label
_atom_site_type_symbol
_atom_site_fract_x
_atom_site_fract_y
_atom_site_fract_z
_atom_site_U_iso_or_equiv
_atom_site_adp_type
_atom_site_occupancy
_atom_site_symmetry_multiplicity
_atom_site_calc_flag
_atom_site_refinement_flags
Cu1 Cu 0.23586(6) 0.50169(3) -0.02270(7) 0.0288(2) Uani 1 1 d .
S1 S 0.20476(14) 0.57471(7) -0.23793(16) 0.0325(4) Uani 1 1 d .
N6 N 0.3438(4) 0.4409(2) 0.0212(5) 0.0329(14) Uani 1 1 d .
N9 N 0.1811(4) 0.4856(2) 0.1377(6) 0.0342(14) Uani 1 1 d .
N11 N 0.3554(4) 0.5419(2) 0.0834(5) 0.0287(13) Uani 1 1 d .
N7 N 0.1401(4) 0.4689(2) 0.3098(5) 0.0304(13) Uani 1 1 d .
N5 N 0.3504(5) 0.3899(2) 0.0017(6) 0.0427(17) Uani 1 1 d .
H5A H 0.3353 0.3829 -0.0838 0.051 Uiso 1 1 calc R
H5B H 0.3085 0.3721 0.0361 0.051 Uiso 1 1 calc R
N10 N 0.1132(4) 0.4593(2) -0.1106(5) 0.0287(13) Uani 1 1 d .
N8 N 0.2066(4) 0.4940(2) 0.2623(6) 0.0355(14) Uani 1 1 d .
N3 N 0.2427(4) 0.3837(2) 0.4644(5) 0.0336(14) Uani 1 1 d .
H3 H 0.2864 0.3772 0.4240 0.040 Uiso 1 1 calc R
N1 N 0.2619(5) 0.2928(2) 0.3468(5) 0.0325(14) Uani 1 1 d .
N4 N 0.4448(5) 0.3765(2) 0.0605(6) 0.0354(14) Uani 1 1 d .
N2 N 0.4075(6) 0.2905(2) 0.2329(6) 0.0479(18) Uani 1 1 d .
H2 H 0.3868 0.3180 0.2639 0.057 Uiso 1 1 calc R
O6 O 0.2754(4) 0.6179(2) -0.2347(6) 0.0536(15) Uani 1 1 d .
O2 O 0.3770(5) 0.2053(2) 0.1776(6) 0.0591(17) Uani 1 1 d .
O4 O 0.1650(5) 0.5782(3) -0.1254(5) 0.087(3) Uani 1 1 d .
O1 O 0.1130(4) 0.3527(2) 0.5280(6) 0.0535(15) Uani 1 1 d .
O5 O 0.1236(5) 0.5723(3) -0.3556(5) 0.0642(18) Uani 1 1 d .
O3 O 0.2606(5) 0.5256(2) -0.2196(9) 0.097(3) Uani 1 1 d .
C10 C 0.0993(5) 0.4545(2) 0.1052(6) 0.0269(15) Uani 1 1 d .
C21 C 0.4336(5) 0.4588(3) 0.0960(6) 0.0268(15) Uani 1 1 d .
C16 C 0.3537(6) 0.5931(3) 0.1087(7) 0.0366(18) Uani 1 1 d .
H16 H 0.2956 0.6121 0.0757 0.044 Uiso 1 1 calc R
C20 C 0.4403(5) 0.5140(3) 0.1297(6) 0.0309(16) Uani 1 1 d .
C15 C 0.0835(6) 0.4491(3) -0.2380(7) 0.0395(18) Uani 1 1 d .
H15 H 0.1211 0.4620 -0.2903 0.047 Uiso 1 1 calc R
C8 C 0.1488(5) 0.4680(3) 0.4488(6) 0.0352(17) Uani 1 1 d .
H8A H 0.0895 0.4528 0.4634 0.042 Uiso 1 1 calc R
H8B H 0.1556 0.5035 0.4826 0.042 Uiso 1 1 calc R
C9 C 0.0715(5) 0.4439(3) 0.2148(6) 0.0314(16) Uani 1 1 d .
H9 H 0.0179 0.4241 0.2224 0.038 Uiso 1 1 calc R
C1 C 0.2744(6) 0.2474(3) 0.2948(6) 0.042(2) Uani 1 1 d .
C7 C 0.2405(5) 0.4351(2) 0.5198(6) 0.0315(16) Uani 1 1 d .
H7A H 0.2999 0.4540 0.5175 0.038 Uiso 1 1 calc R
H7B H 0.2412 0.4313 0.6101 0.038 Uiso 1 1 calc R
C5 C 0.1930(6) 0.2950(3) 0.4131(7) 0.0408(19) Uani 1 1 d .
C14 C -0.0008(6) 0.4203(3) -0.2952(7) 0.0430(19) Uani 1 1 d .
H14 H -0.0202 0.4141 -0.3842 0.052 Uiso 1 1 calc R
C25 C 0.3580(6) 0.2459(3) 0.2297(6) 0.0397(19) Uani 1 1 d .
C22 C 0.4976(6) 0.4174(3) 0.1204(6) 0.0339(17) Uani 1 1 d .
H22 H 0.5639 0.4175 0.1685 0.041 Uiso 1 1 calc R
C19 C 0.5270(5) 0.5383(3) 0.2050(6) 0.0333(17) Uani 1 1 d .
H19 H 0.5849 0.5190 0.2367 0.040 Uiso 1 1 calc R
C18 C 0.5252(6) 0.5911(3) 0.2314(7) 0.0366(18) Uani 1 1 d .
H18 H 0.5820 0.6079 0.2806 0.044 Uiso 1 1 calc R
C23 C 0.4753(7) 0.3224(3) 0.0548(7) 0.046(2) Uani 1 1 d .
H23A H 0.5349 0.3215 0.0259 0.056 Uiso 1 1 calc R
H23B H 0.4238 0.3036 -0.0083 0.056 Uiso 1 1 calc R
C6 C 0.1793(6) 0.3461(3) 0.4738(7) 0.0409(19) Uani 1 1 d .
C2 C 0.2229(7) 0.2018(3) 0.3030(8) 0.054(2) Uani 1 1 d .
H2A H 0.2339 0.1710 0.2627 0.065 Uiso 1 1 calc R
C11 C 0.0602(5) 0.4400(2) -0.0321(7) 0.0290(15) Uani 1 1 d .
C13 C -0.0554(6) 0.4010(3) -0.2159(8) 0.051(2) Uani 1 1 d .
H13 H -0.1123 0.3815 -0.2513 0.061 Uiso 1 1 calc R
C12 C -0.0250(5) 0.4109(3) -0.0831(7) 0.0414(19) Uani 1 1 d .
H12 H -0.0615 0.3981 -0.0292 0.050 Uiso 1 1 calc R
C17 C 0.4384(6) 0.6186(3) 0.1842(7) 0.0407(19) Uani 1 1 d .
H17 H 0.4360 0.6542 0.2024 0.049 Uiso 1 1 calc R
C24 C 0.4953(7) 0.2951(3) 0.1862(8) 0.052(2) Uani 1 1 d .
H24A H 0.5212 0.2603 0.1792 0.063 Uiso 1 1 calc R
H24B H 0.5458 0.3145 0.2494 0.063 Uiso 1 1 calc R
C4 C 0.1360(7) 0.2507(3) 0.4305(9) 0.060(2) Uani 1 1 d .
H4 H 0.0893 0.2529 0.4770 0.072 Uiso 1 1 calc R
C3 C 0.1538(8) 0.2041(3) 0.3746(10) 0.066(3) Uani 1 1 d .
H3A H 0.1193 0.1740 0.3848 0.079 Uiso 1 1 calc R
C40 C 0.5037(10) 0.3680(7) 0.4662(11) 0.106(5) Uani 1 1 d .
C41 C 0.6795(13) 0.3589(11) 0.5648(15) 0.238(14) Uani 1 1 d .
H41A H 0.7162 0.3784 0.6392 0.358 Uiso 1 1 calc R
H41B H 0.7192 0.3546 0.5054 0.358 Uiso 1 1 calc R
H41C H 0.6630 0.3250 0.5920 0.358 Uiso 1 1 calc R
N15 N 0.5896(6) 0.3868(3) 0.5011(7) 0.063(2) Uani 1 1 d .
O10 O 0.4258(5) 0.3895(2) 0.3974(7) 0.0639(18) Uani 1 1 d .
C42 C 0.6069(12) 0.4421(5) 0.4805(15) 0.134(6) Uani 1 1 d .
H42A H 0.5480 0.4573 0.4242 0.200 Uiso 1 1 calc R
H42B H 0.6605 0.4454 0.4415 0.200 Uiso 1 1 calc R
H42C H 0.6237 0.4601 0.5624 0.200 Uiso 1 1 calc R

loop_
_atom_site_aniso_label
_atom_site_aniso_U_11
_atom_site_aniso_U_22
_atom_site_aniso_U_33
_atom_site_aniso_U_23
_atom_site_aniso_U_13
_atom_site_aniso_U_12
Cu1 0.0342(5) 0.0308(4) 0.0204(4) -0.0007(4) 0.0057(3) -0.0022(4)
S1 0.0395(11) 0.0359(10) 0.0247(8) 0.0052(7) 0.0132(8) 0.0006(8)
N6 0.030(3) 0.044(4) 0.023(3) -0.008(3) 0.005(3) -0.007(3)
N9 0.033(4) 0.027(3) 0.038(3) 0.002(2) 0.002(3) -0.002(3)
N11 0.033(4) 0.038(3) 0.017(3) -0.002(2) 0.008(2) -0.004(3)
N7 0.036(4) 0.018(3) 0.033(3) -0.007(2) 0.003(3) 0.004(3)
N5 0.056(5) 0.044(4) 0.032(3) -0.011(3) 0.020(3) -0.022(3)
N10 0.032(3) 0.029(3) 0.024(3) -0.002(2) 0.005(3) 0.012(3)
N8 0.035(3) 0.033(3) 0.037(3) 0.002(3) 0.007(3) -0.006(3)
N3 0.036(4) 0.031(3) 0.036(3) -0.001(3) 0.015(3) 0.001(3)
N1 0.050(4) 0.024(3) 0.019(3) 0.001(2) 0.002(3) 0.004(3)
N4 0.040(4) 0.034(3) 0.033(3) -0.008(3) 0.011(3) 0.000(3)
N2 0.081(5) 0.026(3) 0.039(4) -0.002(3) 0.021(4) 0.006(3)
O6 0.060(4) 0.034(3) 0.076(4) 0.009(3) 0.034(3) -0.006(3)
O2 0.073(4) 0.038(3) 0.057(4) -0.017(3) 0.001(3) 0.016(3)
O4 0.055(4) 0.182(8) 0.033(3) -0.031(4) 0.028(3) -0.056(5)
O1 0.055(4) 0.050(3) 0.063(4) -0.015(3) 0.029(3) -0.011(3)
O5 0.066(4) 0.093(5) 0.024(3) 0.002(3) -0.003(3) 0.010(4)
O3 0.039(4) 0.028(3) 0.200(9) -0.010(4) -0.009(4) 0.008(3)
C10 0.024(4) 0.023(3) 0.032(4) -0.003(3) 0.006(3) 0.007(3)
C21 0.029(4) 0.039(4) 0.016(3) -0.005(3) 0.012(3) 0.001(3)
C16 0.045(5) 0.028(4) 0.038(4) -0.001(3) 0.013(4) -0.006(3)
C20 0.035(4) 0.034(4) 0.024(3) -0.001(3) 0.009(3) -0.009(3)
C15 0.043(5) 0.040(4) 0.035(4) -0.005(3) 0.010(4) 0.008(4)
C8 0.037(4) 0.040(4) 0.023(3) -0.003(3) -0.003(3) 0.000(3)
C9 0.030(4) 0.035(4) 0.025(4) -0.005(3) 0.001(3) 0.000(3)
C1 0.069(6) 0.028(4) 0.019(4) 0.004(3) -0.008(4) 0.004(4)
C7 0.039(5) 0.027(4) 0.028(3) -0.008(3) 0.007(3) 0.001(3)
C5 0.060(6) 0.029(4) 0.030(4) 0.000(3) 0.008(4) -0.002(4)
C14 0.039(5) 0.054(5) 0.035(4) -0.017(4) 0.009(4) 0.001(4)
C25 0.065(6) 0.024(4) 0.022(3) 0.001(3) -0.002(4) 0.011(4)
C22 0.039(4) 0.042(4) 0.022(3) -0.001(3) 0.008(3) 0.004(4)
C19 0.031(4) 0.051(4) 0.019(3) 0.002(3) 0.008(3) 0.000(3)
C18 0.039(5) 0.035(4) 0.032(4) -0.004(3) 0.003(3) -0.015(3)
C23 0.063(6) 0.035(4) 0.044(5) -0.009(3) 0.018(4) 0.000(4)
C6 0.057(6) 0.026(4) 0.041(4) 0.000(3) 0.014(4) 0.001(4)
C2 0.080(7) 0.029(4) 0.049(5) 0.000(4) 0.012(5) 0.003(4)
C11 0.026(4) 0.022(3) 0.037(4) -0.006(3) 0.007(3) 0.003(3)
C13 0.037(5) 0.056(5) 0.055(5) -0.029(4) 0.003(4) -0.004(4)
C12 0.031(4) 0.046(5) 0.048(5) -0.021(4) 0.014(4) -0.005(4)
C17 0.056(5) 0.030(4) 0.032(4) -0.011(3) 0.006(4) -0.009(4)
C24 0.074(7) 0.033(4) 0.050(5) -0.011(4) 0.018(5) 0.016(4)
C4 0.069(7) 0.039(5) 0.078(7) -0.006(4) 0.033(5) -0.008(4)
C3 0.089(8) 0.034(5) 0.077(7) -0.008(4) 0.026(6) -0.017(5)
C40 0.058(8) 0.202(16) 0.066(8) -0.064(9) 0.031(7) -0.023(10)
C41 0.139(16) 0.47(4) 0.091(11) -0.035(17) 0.001(11) 0.17(2)
N15 0.057(6) 0.093(6) 0.039(4) -0.011(4) 0.016(4) -0.002(5)
O10 0.042(4) 0.061(4) 0.092(5) -0.026(4) 0.024(4) -0.009(3)
C42 0.165(15) 0.115(12) 0.141(13) -0.039(10) 0.077(11) -0.087(11)

loop_
_atom_type_symbol
_atom_type_description
_atom_type_scat_dispersion_real
_atom_type_scat_dispersion_imag
_atom_type_scat_source
C C 0.0033 0.0016 'International Tables Vol C Tables 4.2.6.8 and 6.1.1.4'
H H 0.0000 0.0000 'International Tables Vol C Tables 4.2.6.8 and 6.1.1.4'
N N 0.0061 0.0033 'International Tables Vol C Tables 4.2.6.8 and 6.1.1.4'
O O 0.0106 0.0060 'International Tables Vol C Tables 4.2.6.8 and 6.1.1.4'
S S 0.1246 0.1234 'International Tables Vol C Tables 4.2.6.8 and 6.1.1.4'
Cu Cu 0.3201 1.2651 'International Tables Vol C Tables 4.2.6.8 and 6.1.1.4'

loop_
_geom_angle_atom_site_label_1
_geom_angle_atom_site_label_2
_geom_angle_atom_site_label_3
_geom_angle
N11 Cu1 N10 173.8(2)
N11 Cu1 N9 94.2(2)
N10 Cu1 N9 79.7(2)
N11 Cu1 N6 79.4(2)
N10 Cu1 N6 100.1(2)
N9 Cu1 N6 94.3(2)
N11 Cu1 O3 93.9(2)
N10 Cu1 O3 92.3(2)
N9 Cu1 O3 167.3(2)
N6 Cu1 O3 96.7(2)
O5 S1 O3 110.2(4)
O5 S1 O4 109.4(4)
O3 S1 O4 104.7(5)
O5 S1 O6 114.4(4)
O3 S1 O6 107.7(4)
O4 S1 O6 110.0(4)
N5 N6 C21 109.0(6)
N5 N6 Cu1 139.2(5)
C21 N6 Cu1 111.7(4)
N8 N9 C10 109.4(6)
N8 N9 Cu1 138.2(5)
C10 N9 Cu1 112.2(4)
C16 N11 C20 120.1(6)
C16 N11 Cu1 123.4(5)
C20 N11 Cu1 116.5(4)
N8 N7 C9 111.4(6)
N8 N7 C8 121.5(5)
C9 N7 C8 127.0(6)
N6 N5 N4 106.2(5)
C15 N10 C11 119.5(6)
C15 N10 Cu1 124.1(5)
C11 N10 Cu1 116.4(4)
N9 N8 N7 106.6(5)
C6 N3 C7 122.2(6)
C1 N1 C5 117.2(6)
C22 N4 N5 111.8(6)
C22 N4 C23 129.1(7)
N5 N4 C23 119.1(6)
C25 N2 C24 123.1(6)
S1 O3 Cu1 97.9(5)
N9 C10 C9 108.5(6)
N9 C10 C11 117.3(6)
C9 C10 C11 134.2(6)
C22 C21 N6 107.7(6)
C22 C21 C20 135.2(7)
N6 C21 C20 117.1(6)
N11 C16 C17 120.8(7)
N11 C20 C19 120.8(6)
N11 C20 C21 115.3(6)
C19 C20 C21 123.9(7)
N10 C15 C14 122.7(7)
N7 C8 C7 109.5(6)
N7 C9 C10 104.0(6)
N1 C1 C2 125.2(8)
N1 C1 C25 115.2(7)
C2 C1 C25 119.4(7)
N3 C7 C8 113.5(5)
N1 C5 C4 123.1(7)
N1 C5 C6 117.5(7)
C4 C5 C6 119.4(7)
C15 C14 C13 117.9(7)
O2 C25 N2 123.4(8)
O2 C25 C1 121.1(7)
N2 C25 C1 115.5(6)
N4 C22 C21 105.2(6)
C18 C19 C20 119.1(7)
C19 C18 C17 119.3(7)
N4 C23 C24 112.1(6)
O1 C6 N3 122.9(7)
O1 C6 C5 121.8(7)
N3 C6 C5 115.3(7)
C1 C2 C3 117.1(8)
N10 C11 C12 120.7(6)
N10 C11 C10 114.4(6)
C12 C11 C10 124.9(7)
C14 C13 C12 120.0(7)
C11 C12 C13 119.1(7)
C18 C17 C16 119.9(7)
N2 C24 C23 113.3(7)
C3 C4 C5 116.6(8)
C4 C3 C2 120.8(8)
N15 C40 O10 127.9(15)
C40 N15 C41 126.5(16)
C40 N15 C42 120.7(12)
C41 N15 C42 112.8(14)

loop_
_geom_bond_atom_site_label_1
_geom_bond_atom_site_label_2
_geom_bond_distance
Cu1 N11 2.027(5)
Cu1 N10 2.031(6)
Cu1 N9 2.109(6)
Cu1 N6 2.128(6)
Cu1 O3 2.314(10)
S1 O5 1.449(6)
S1 O3 1.461(6)
S1 O4 1.465(5)
S1 O6 1.477(5)
N6 N5 1.323(8)
N6 C21 1.372(8)
N9 N8 1.301(8)
N9 C10 1.360(8)
N11 C16 1.336(8)
N11 C20 1.359(9)
N7 N8 1.344(8)
N7 C9 1.351(8)
N7 C8 1.461(8)
N5 N4 1.345(8)
N10 C15 1.337(8)
N10 C11 1.361(9)
N3 C6 1.331(9)
N3 C7 1.442(8)
N1 C1 1.319(9)
N1 C5 1.351(10)
N4 C22 1.335(9)
N4 C23 1.451(9)
N2 C25 1.330(10)
N2 C24 1.458(11)
O2 C25 1.240(8)
O1 C6 1.238(9)
C10 C9 1.362(9)
C10 C11 1.469(9)
C21 C22 1.366(9)
C21 C20 1.451(9)
C16 C17 1.399(10)
C20 C19 1.404(10)
C15 C14 1.385(11)
C8 C7 1.548(9)
C1 C2 1.385(11)
C1 C25 1.523(12)
C5 C4 1.426(11)
C5 C6 1.494(10)
C14 C13 1.382(12)
C19 C18 1.377(10)
C18 C17 1.377(11)
C23 C24 1.526(11)
C2 C3 1.394(13)
C11 C12 1.385(10)
C13 C12 1.391(10)
C4 C3 1.383(12)
C40 N15 1.255(13)
C40 O10 1.263(15)
C41 N15 1.445(17)
N15 C42 1.460(14)

loop_
_platon_squeeze_void_nr
_platon_squeeze_void_average_x
_platon_squeeze_void_average_y
_platon_squeeze_void_average_z
_platon_squeeze_void_volume
_platon_squeeze_void_count_electrons
_platon_squeeze_void_content
1 0.139 0.750 0.030 339 116 ' '
2 0.861 0.250 0.033 339 116 ' '
